data_4072989
loop_
_publ_author_name
'Nemes, Gabriela'
'Escudi\'e, Jean'
'Silaghi-Dumitrescu, Ioan'
'Ranaivonjatovo, Henri'
'Silaghi-Dumitrescu, Luminita'
'Gornitzka, Heinz'

_publ_section_title
;
 New Digermylalkenes and Digermylalkynes:&#x00A0; [1,3]-Chlorine Shifts in
 Organogermanium Chemistry?
;
_journal_issue 21
_journal_name_full Organometallics
_journal_page_first 5136
_journal_paper_doi 10.1021/om061188j
_journal_volume 26
_journal_year 2007
_chemical_formula_sum 'C38 H44 Cl3 F Ge2'
_chemical_formula_weight 771.26
_chemical_name_systematic
; 
 ? 
;
_space_group_IT_number 14
_symmetry_cell_setting monoclinic
_symmetry_space_group_name_Hall '-P 2ybc'
_symmetry_space_group_name_H-M 'P 1 21/c 1'
_atom_sites_solution_hydrogens geom
_atom_sites_solution_primary direct
_atom_sites_solution_secondary difmap
_audit_creation_method SHELXL-97
_cell_angle_alpha 90.00
_cell_angle_beta 95.896(2)
_cell_angle_gamma 90.00
_cell_formula_units_Z 4
_cell_length_a 8.4471(8)
_cell_length_b 28.130(3)
_cell_length_c 15.0938(14)
_cell_measurement_reflns_used 5492
_cell_measurement_temperature 193(2)
_cell_measurement_theta_max 26.061
_cell_measurement_theta_min 2.530
_cell_volume 3567.6(6)
_computing_cell_refinement 'Bruker SMART'
_computing_data_collection 'Bruker SMART'
_computing_data_reduction 'Bruker SHELXTL'
_computing_molecular_graphics 'Bruker SHELXTL'
_computing_publication_material 'Bruker SHELXTL'
_computing_structure_refinement 'SHELXL-97 (Sheldrick, 1997)'
_computing_structure_solution 'SHELXS-97 (Sheldrick, 1990)'
_diffrn_ambient_temperature 193(2)
_diffrn_measured_fraction_theta_full 0.996
_diffrn_measured_fraction_theta_max 0.996
_diffrn_measurement_device_type 'Bruker CCD detector'
_diffrn_measurement_method 'phi and omega scans'
_diffrn_radiation_monochromator graphite
_diffrn_radiation_source 'fine-focus sealed tube'
_diffrn_radiation_type MoK\a
_diffrn_radiation_wavelength 0.71073
_diffrn_reflns_av_R_equivalents 0.0483
_diffrn_reflns_av_sigmaI/netI 0.0623
_diffrn_reflns_limit_h_max 8
_diffrn_reflns_limit_h_min -10
_diffrn_reflns_limit_k_max 35
_diffrn_reflns_limit_k_min -31
_diffrn_reflns_limit_l_max 18
_diffrn_reflns_limit_l_min -18
_diffrn_reflns_number 20785
_diffrn_reflns_theta_full 26.43
_diffrn_reflns_theta_max 26.43
_diffrn_reflns_theta_min 1.45
_exptl_absorpt_coefficient_mu 1.941
_exptl_absorpt_correction_T_max 1.000000
_exptl_absorpt_correction_T_min 0.766021
_exptl_absorpt_correction_type semi-empirical
_exptl_absorpt_process_details 'SADABS (Bruker-AXS)'
_exptl_crystal_colour colorless
_exptl_crystal_density_diffrn 1.436
_exptl_crystal_density_method 'not measured'
_exptl_crystal_description block
_exptl_crystal_F_000 1584
_exptl_crystal_size_max 0.3
_exptl_crystal_size_mid 0.4
_exptl_crystal_size_min 0.4
_refine_diff_density_max 0.527
_refine_diff_density_min -0.307
_refine_diff_density_rms 0.077
_refine_ls_extinction_method none
_refine_ls_goodness_of_fit_ref 1.012
_refine_ls_hydrogen_treatment mixed
_refine_ls_matrix_type full
_refine_ls_number_parameters 427
_refine_ls_number_reflns 7328
_refine_ls_number_restraints 18
_refine_ls_restrained_S_all 1.011
_refine_ls_R_factor_all 0.0781
_refine_ls_R_factor_gt 0.0442
_refine_ls_shift/su_max 0.001
_refine_ls_shift/su_mean 0.000
_refine_ls_structure_factor_coef Fsqd
_refine_ls_weighting_details 'calc w=1/[\s^2^(Fo^2^)+(0.0407P)^2^+0.5460P] where P=(Fo^2^+2Fc^2^)/3'
_refine_ls_weighting_scheme calc
_refine_ls_wR_factor_gt 0.0845
_refine_ls_wR_factor_ref 0.0947
_reflns_number_gt 5109
_reflns_number_total 7328
_reflns_threshold_expression >2sigma(I)
_cod_data_source_file om061188j-file001.cif
_cod_data_source_block je10hfam
_cod_depositor_comments
;
The following automatic conversions were performed:

'_symmetry_cell_setting' value 'Monoclinic' changed to 'monoclinic'
according to /home/saulius/struct/CIF-dictionaries/cif_core.dic
dictionary named 'cif_core.dic' version 2.4.1 from 2010-06-29.

Automatic conversion script
Id: cif_fix_values 1715 2011-07-08 13:25:40Z adriana 
;
_cod_original_cell_volume 3567.5(6)
_cod_original_sg_symbol_H-M P2(1)/c
_cod_database_code 4072989

loop_
_symmetry_equiv_pos_as_xyz
'x, y, z'
'-x, y+1/2, -z+1/2'
'-x, -y, -z'
'x, -y-1/2, z-1/2'

loop_
_atom_site_label
_atom_site_type_symbol
_atom_site_fract_x
_atom_site_fract_y
_atom_site_fract_z
_atom_site_U_iso_or_equiv
_atom_site_adp_type
_atom_site_occupancy
_atom_site_symmetry_multiplicity
_atom_site_calc_flag
_atom_site_refinement_flags
_atom_site_disorder_assembly
_atom_site_disorder_group
Ge1 Ge 0.23366(4) 0.370413(12) 1.13898(2) 0.02675(10) Uani 1 1 d DU . .
F1 F 0.4222(13) 0.3529(6) 1.1921(8) 0.049(3) Uani 0.499(5) 1 d PDU A 1
Cl1 Cl 0.4535(6) 0.3484(2) 1.2104(4) 0.0332(8) Uani 0.501(5) 1 d PDU A 2
Ge2 Ge 0.27038(4) 0.383916(12) 0.81930(2) 0.02734(11) Uani 1 1 d DU . .
F2 F 0.0852(14) 0.3666(5) 0.7625(8) 0.047(3) Uani 0.501(5) 1 d PDU A 1
Cl2 Cl 0.0564(6) 0.3619(2) 0.7419(4) 0.0337(8) Uani 0.499(5) 1 d PDU A 2
C1 C 0.2976(4) 0.38518(12) 1.0189(2) 0.0272(8) Uani 1 1 d . A .
C2 C 0.2050(4) 0.38755(12) 0.9418(2) 0.0283(8) Uani 1 1 d . A .
Cl3 Cl 0.50175(11) 0.39115(4) 1.01063(6) 0.0396(2) Uani 1 1 d . . .
Cl4 Cl -0.00071(10) 0.38722(3) 0.95068(6) 0.0360(2) Uani 1 1 d . . .
C3 C 0.0961(4) 0.31443(12) 1.1257(2) 0.0306(8) Uani 1 1 d . A .
C4 C 0.1577(5) 0.27047(13) 1.1017(2) 0.0388(9) Uani 1 1 d . . .
C5 C 0.0546(6) 0.23172(14) 1.0903(2) 0.0499(11) Uani 1 1 d . A .
H5 H 0.0967 0.2019 1.0745 0.060 Uiso 1 1 calc R . .
C6 C -0.1049(6) 0.23453(16) 1.1007(3) 0.0514(12) Uani 1 1 d . . .
C7 C -0.1638(5) 0.27804(16) 1.1224(3) 0.0477(11) Uani 1 1 d . A .
H7 H -0.2741 0.2808 1.1290 0.057 Uiso 1 1 calc R . .
C8 C -0.0682(4) 0.31837(13) 1.1350(2) 0.0344(9) Uani 1 1 d . . .
C9 C 0.3315(5) 0.26246(14) 1.0880(3) 0.0482(11) Uani 1 1 d . A .
H9A H 0.3712 0.2897 1.0565 0.072 Uiso 1 1 calc R . .
H9B H 0.3413 0.2335 1.0527 0.072 Uiso 1 1 calc R . .
H9C H 0.3941 0.2589 1.1460 0.072 Uiso 1 1 calc R . .
C10 C -0.2114(7) 0.19129(18) 1.0901(3) 0.0837(19) Uani 1 1 d . A .
H10A H -0.2378 0.1809 1.1487 0.126 Uiso 1 1 calc R . .
H10B H -0.1561 0.1656 1.0620 0.126 Uiso 1 1 calc R . .
H10C H -0.3095 0.1994 1.0526 0.126 Uiso 1 1 calc R . .
C11 C -0.1466(4) 0.36423(14) 1.1588(3) 0.0439(10) Uani 1 1 d . A .
H11A H -0.2624 0.3611 1.1468 0.066 Uiso 1 1 calc R . .
H11B H -0.1095 0.3902 1.1230 0.066 Uiso 1 1 calc R . .
H11C H -0.1187 0.3711 1.2221 0.066 Uiso 1 1 calc R . .
C12 C 0.1802(4) 0.42247(12) 1.2171(2) 0.0287(8) Uani 1 1 d . A .
C13 C 0.1575(4) 0.41114(12) 1.3059(2) 0.0328(8) Uani 1 1 d . . .
C14 C 0.1285(4) 0.44761(13) 1.3641(2) 0.0369(9) Uani 1 1 d . A .
H14 H 0.1145 0.4398 1.4241 0.044 Uiso 1 1 calc R . .
C15 C 0.1191(4) 0.49487(13) 1.3385(2) 0.0345(8) Uani 1 1 d . . .
C16 C 0.1388(4) 0.50488(13) 1.2504(2) 0.0340(8) Uani 1 1 d . A .
H16 H 0.1301 0.5369 1.2307 0.041 Uiso 1 1 calc R . .
C17 C 0.1708(4) 0.46976(12) 1.1898(2) 0.0301(8) Uani 1 1 d . . .
C18 C 0.1666(5) 0.36098(13) 1.3423(2) 0.0450(10) Uani 1 1 d . A .
H18A H 0.2761 0.3540 1.3666 0.067 Uiso 1 1 calc R . .
H18B H 0.1337 0.3385 1.2943 0.067 Uiso 1 1 calc R . .
H18C H 0.0958 0.3579 1.3895 0.067 Uiso 1 1 calc R . .
C19 C 0.0889(5) 0.53381(14) 1.4031(3) 0.0474(11) Uani 1 1 d . A .
H19A H -0.0251 0.5411 1.3982 0.071 Uiso 1 1 calc R . .
H19B H 0.1483 0.5623 1.3892 0.071 Uiso 1 1 calc R . .
H19C H 0.1240 0.5234 1.4639 0.071 Uiso 1 1 calc R . .
C20 C 0.1968(5) 0.48535(13) 1.0963(2) 0.0442(10) Uani 1 1 d . A .
H20A H 0.3057 0.4775 1.0845 0.066 Uiso 1 1 calc R . .
H20B H 0.1803 0.5197 1.0907 0.066 Uiso 1 1 calc R . .
H20C H 0.1211 0.4689 1.0533 0.066 Uiso 1 1 calc R . .
C21 C 0.3141(4) 0.44232(12) 0.7557(2) 0.0302(8) Uani 1 1 d . A .
C22 C 0.3185(4) 0.48724(12) 0.7945(2) 0.0309(8) Uani 1 1 d . . .
C23 C 0.3497(4) 0.52704(13) 0.7444(3) 0.0370(9) Uani 1 1 d . A .
H23 H 0.3538 0.5574 0.7721 0.044 Uiso 1 1 calc R . .
C24 C 0.3748(4) 0.52376(13) 0.6560(2) 0.0373(9) Uani 1 1 d . . .
C25 C 0.3675(4) 0.47923(14) 0.6169(3) 0.0405(9) Uani 1 1 d . A .
H25 H 0.3829 0.4765 0.5556 0.049 Uiso 1 1 calc R . .
C26 C 0.3381(4) 0.43822(13) 0.6647(2) 0.0357(9) Uani 1 1 d . . .
C27 C 0.2875(5) 0.49505(13) 0.8905(2) 0.0453(10) Uani 1 1 d . A .
H27A H 0.2939 0.5291 0.9043 0.068 Uiso 1 1 calc R . .
H27B H 0.3674 0.4779 0.9299 0.068 Uiso 1 1 calc R . .
H27C H 0.1812 0.4832 0.8994 0.068 Uiso 1 1 calc R . .
C28 C 0.4059(5) 0.56772(15) 0.6028(3) 0.0538(12) Uani 1 1 d . A .
H28A H 0.3114 0.5881 0.5980 0.081 Uiso 1 1 calc R . .
H28B H 0.4300 0.5584 0.5431 0.081 Uiso 1 1 calc R . .
H28C H 0.4965 0.5851 0.6329 0.081 Uiso 1 1 calc R . .
C29 C 0.3310(6) 0.39124(14) 0.6153(3) 0.0502(11) Uani 1 1 d . A .
H29A H 0.2200 0.3835 0.5952 0.075 Uiso 1 1 calc R . .
H29B H 0.3766 0.3661 0.6551 0.075 Uiso 1 1 calc R . .
H29C H 0.3920 0.3937 0.5636 0.075 Uiso 1 1 calc R . .
C30 C 0.4207(4) 0.33116(12) 0.8214(2) 0.0277(8) Uani 1 1 d . A .
C31 C 0.5829(4) 0.33875(13) 0.8120(2) 0.0322(8) Uani 1 1 d . . .
C32 C 0.6887(4) 0.30079(13) 0.8225(2) 0.0359(9) Uani 1 1 d . A .
H32 H 0.7978 0.3062 0.8155 0.043 Uiso 1 1 calc R . .
C33 C 0.6404(4) 0.25579(13) 0.8425(2) 0.0352(9) Uani 1 1 d . . .
C34 C 0.4819(5) 0.24882(13) 0.8529(2) 0.0357(9) Uani 1 1 d . A .
H34 H 0.4477 0.2179 0.8675 0.043 Uiso 1 1 calc R . .
C35 C 0.3697(4) 0.28512(12) 0.8428(2) 0.0293(8) Uani 1 1 d . . .
C36 C 0.6505(4) 0.38661(13) 0.7922(3) 0.0393(9) Uani 1 1 d . A .
H36A H 0.6118 0.3961 0.7313 0.059 Uiso 1 1 calc R . .
H36B H 0.7669 0.3848 0.7980 0.059 Uiso 1 1 calc R . .
H36C H 0.6167 0.4101 0.8343 0.059 Uiso 1 1 calc R . .
C37 C 0.7593(5) 0.21548(15) 0.8546(3) 0.0512(11) Uani 1 1 d . A .
H37A H 0.8146 0.2124 0.8009 0.077 Uiso 1 1 calc R . .
H37B H 0.7034 0.1858 0.8648 0.077 Uiso 1 1 calc R . .
H37C H 0.8369 0.2221 0.9059 0.077 Uiso 1 1 calc R . .
C38 C 0.1978(4) 0.27314(13) 0.8546(3) 0.0396(9) Uani 1 1 d . A .
H38A H 0.1360 0.2713 0.7961 0.059 Uiso 1 1 calc R . .
H38B H 0.1531 0.2979 0.8903 0.059 Uiso 1 1 calc R . .
H38C H 0.1933 0.2425 0.8850 0.059 Uiso 1 1 calc R . .

loop_
_atom_site_aniso_label
_atom_site_aniso_U_11
_atom_site_aniso_U_22
_atom_site_aniso_U_33
_atom_site_aniso_U_23
_atom_site_aniso_U_13
_atom_site_aniso_U_12
Ge1 0.0316(2) 0.0220(2) 0.0261(2) 0.00061(15) 0.00033(15) 0.00294(15)
F1 0.043(5) 0.047(5) 0.053(7) 0.004(4) -0.009(4) 0.008(4)
Cl1 0.0279(16) 0.0394(17) 0.0316(17) 0.0020(13) -0.0009(14) 0.0053(12)
Ge2 0.0320(2) 0.0231(2) 0.0263(2) -0.00070(15) 0.00030(16) -0.00323(15)
F2 0.041(5) 0.048(5) 0.050(7) -0.001(4) -0.006(4) -0.006(4)
Cl2 0.0297(17) 0.0358(16) 0.0347(19) -0.0005(14) -0.0007(14) -0.0051(12)
C1 0.0304(19) 0.0237(19) 0.0272(19) -0.0041(14) 0.0018(16) -0.0014(14)
C2 0.033(2) 0.0215(18) 0.031(2) 0.0002(14) 0.0053(16) 0.0004(14)
Cl3 0.0310(5) 0.0536(6) 0.0336(5) -0.0020(4) 0.0011(4) -0.0102(4)
Cl4 0.0303(5) 0.0435(5) 0.0339(5) 0.0040(4) 0.0018(4) 0.0068(4)
C3 0.042(2) 0.026(2) 0.0238(18) 0.0040(14) 0.0021(16) 0.0009(15)
C4 0.062(3) 0.030(2) 0.0246(19) 0.0044(16) 0.0069(18) 0.0031(18)
C5 0.093(4) 0.027(2) 0.031(2) -0.0025(17) 0.012(2) -0.007(2)
C6 0.079(3) 0.050(3) 0.026(2) -0.0034(19) 0.010(2) -0.028(2)
C7 0.050(3) 0.058(3) 0.037(2) 0.002(2) 0.008(2) -0.019(2)
C8 0.036(2) 0.039(2) 0.0279(19) 0.0073(16) 0.0010(16) -0.0056(16)
C9 0.069(3) 0.032(2) 0.045(2) 0.0002(18) 0.013(2) 0.016(2)
C10 0.130(5) 0.073(4) 0.050(3) -0.013(3) 0.019(3) -0.066(3)
C11 0.030(2) 0.050(3) 0.051(2) 0.007(2) 0.0008(18) 0.0060(18)
C12 0.0317(19) 0.0232(19) 0.0306(19) -0.0021(15) 0.0002(16) -0.0004(14)
C13 0.040(2) 0.028(2) 0.030(2) 0.0012(15) 0.0018(17) 0.0050(15)
C14 0.050(2) 0.035(2) 0.026(2) 0.0019(16) 0.0069(18) 0.0027(17)
C15 0.035(2) 0.035(2) 0.033(2) -0.0028(16) 0.0013(17) 0.0026(16)
C16 0.039(2) 0.024(2) 0.038(2) 0.0010(16) 0.0025(17) 0.0005(15)
C17 0.035(2) 0.026(2) 0.0292(19) 0.0003(15) 0.0027(16) 0.0011(15)
C18 0.073(3) 0.029(2) 0.033(2) 0.0048(17) 0.009(2) 0.0038(19)
C19 0.068(3) 0.035(2) 0.041(2) -0.0058(18) 0.008(2) 0.008(2)
C20 0.071(3) 0.024(2) 0.039(2) 0.0038(17) 0.011(2) 0.0046(19)
C21 0.036(2) 0.0243(19) 0.0289(19) 0.0025(14) -0.0006(16) -0.0029(15)
C22 0.032(2) 0.028(2) 0.032(2) 0.0010(15) 0.0025(16) 0.0013(15)
C23 0.044(2) 0.025(2) 0.042(2) 0.0012(16) 0.0050(18) 0.0001(16)
C24 0.040(2) 0.033(2) 0.038(2) 0.0097(17) 0.0010(18) -0.0013(17)
C25 0.049(2) 0.040(2) 0.033(2) 0.0055(18) 0.0075(18) -0.0021(18)
C26 0.042(2) 0.030(2) 0.034(2) 0.0001(16) 0.0015(18) -0.0008(16)
C27 0.073(3) 0.024(2) 0.040(2) -0.0048(17) 0.011(2) -0.0053(19)
C28 0.075(3) 0.040(3) 0.047(3) 0.010(2) 0.009(2) -0.012(2)
C29 0.084(3) 0.036(2) 0.032(2) -0.0051(18) 0.009(2) -0.008(2)
C30 0.035(2) 0.0241(19) 0.0246(18) -0.0023(14) 0.0056(15) -0.0009(15)
C31 0.037(2) 0.034(2) 0.0261(19) -0.0008(15) 0.0046(16) -0.0027(16)
C32 0.038(2) 0.037(2) 0.033(2) 0.0019(16) 0.0055(17) 0.0015(17)
C33 0.045(2) 0.032(2) 0.029(2) -0.0021(16) 0.0055(17) 0.0047(17)
C34 0.053(2) 0.021(2) 0.035(2) 0.0002(15) 0.0089(19) -0.0026(16)
C35 0.037(2) 0.0252(19) 0.0262(19) -0.0041(15) 0.0064(16) -0.0045(15)
C36 0.033(2) 0.034(2) 0.050(2) 0.0025(18) 0.0045(18) -0.0041(16)
C37 0.061(3) 0.045(3) 0.048(3) 0.005(2) 0.007(2) 0.017(2)
C38 0.050(2) 0.026(2) 0.044(2) -0.0039(17) 0.0120(19) -0.0068(17)

loop_
_atom_type_symbol
_atom_type_description
_atom_type_scat_dispersion_real
_atom_type_scat_dispersion_imag
_atom_type_scat_source
C C 0.0033 0.0016 'International Tables Vol C Tables 4.2.6.8 and 6.1.1.4'
H H 0.0000 0.0000 'International Tables Vol C Tables 4.2.6.8 and 6.1.1.4'
F F 0.0171 0.0103 'International Tables Vol C Tables 4.2.6.8 and 6.1.1.4'
Cl Cl 0.1484 0.1585 'International Tables Vol C Tables 4.2.6.8 and 6.1.1.4'
Ge Ge 0.1547 1.8001 'International Tables Vol C Tables 4.2.6.8 and 6.1.1.4'

loop_
_geom_angle_atom_site_label_1
_geom_angle_atom_site_label_2
_geom_angle_atom_site_label_3
_geom_angle
F1 Ge1 C3 108.6(5)
F1 Ge1 C12 100.8(5)
C3 Ge1 C12 119.47(14)
F1 Ge1 C1 98.9(5)
C3 Ge1 C1 106.80(14)
C12 Ge1 C1 119.53(14)
F1 Ge1 Cl1 3.6(6)
C3 Ge1 Cl1 107.2(2)
C12 Ge1 Cl1 98.9(2)
C1 Ge1 Cl1 102.51(18)
F2 Ge2 C30 109.8(5)
F2 Ge2 C21 101.3(5)
C30 Ge2 C21 119.43(14)
F2 Ge2 C2 98.5(5)
C30 Ge2 C2 105.45(13)
C21 Ge2 C2 119.87(14)
F2 Ge2 Cl2 4.4(6)
C30 Ge2 Cl2 107.5(2)
C21 Ge2 Cl2 99.6(2)
C2 Ge2 Cl2 102.9(2)
C2 C1 Cl3 115.3(3)
C2 C1 Ge1 127.9(3)
Cl3 C1 Ge1 116.57(18)
C1 C2 Cl4 115.4(3)
C1 C2 Ge2 127.9(3)
Cl4 C2 Ge2 116.26(19)
C4 C3 C8 119.2(3)
C4 C3 Ge1 120.3(3)
C8 C3 Ge1 120.4(3)
C5 C4 C3 118.5(4)
C5 C4 C9 117.8(4)
C3 C4 C9 123.7(3)
C6 C5 C4 123.2(4)
C7 C6 C5 117.5(4)
C7 C6 C10 121.1(5)
C5 C6 C10 121.4(5)
C6 C7 C8 122.6(4)
C7 C8 C3 118.9(4)
C7 C8 C11 117.7(4)
C3 C8 C11 123.3(3)
C17 C12 C13 119.2(3)
C17 C12 Ge1 123.0(3)
C13 C12 Ge1 117.7(2)
C14 C13 C12 119.0(3)
C14 C13 C18 117.7(3)
C12 C13 C18 123.3(3)
C15 C14 C13 122.7(3)
C16 C15 C14 117.0(3)
C16 C15 C19 121.2(3)
C14 C15 C19 121.7(3)
C15 C16 C17 122.5(3)
C16 C17 C12 119.5(3)
C16 C17 C20 117.6(3)
C12 C17 C20 122.9(3)
C22 C21 C26 118.9(3)
C22 C21 Ge2 123.6(3)
C26 C21 Ge2 117.5(3)
C23 C22 C21 120.0(3)
C23 C22 C27 117.7(3)
C21 C22 C27 122.3(3)
C24 C23 C22 122.0(3)
C23 C24 C25 118.1(3)
C23 C24 C28 120.8(4)
C25 C24 C28 121.1(3)
C24 C25 C26 122.0(3)
C25 C26 C21 119.0(3)
C25 C26 C29 117.8(3)
C21 C26 C29 123.1(3)
C31 C30 C35 119.0(3)
C31 C30 Ge2 121.4(3)
C35 C30 Ge2 119.2(2)
C32 C31 C30 119.5(3)
C32 C31 C36 117.2(3)
C30 C31 C36 123.3(3)
C33 C32 C31 122.1(4)
C32 C33 C34 118.0(3)
C32 C33 C37 120.6(4)
C34 C33 C37 121.4(4)
C33 C34 C35 122.8(3)
C34 C35 C30 118.5(3)
C34 C35 C38 118.2(3)
C30 C35 C38 123.2(3)

loop_
_geom_bond_atom_site_label_1
_geom_bond_atom_site_label_2
_geom_bond_distance
Ge1 F1 1.778(9)
Ge1 C3 1.955(4)
Ge1 C12 1.961(3)
Ge1 C1 1.988(3)
Ge1 Cl1 2.141(5)
Ge2 F2 1.773(9)
Ge2 C30 1.951(3)
Ge2 C21 1.957(3)
Ge2 C2 1.987(3)
Ge2 Cl2 2.141(5)
C1 C2 1.335(5)
C1 Cl3 1.749(3)
C2 Cl4 1.756(3)
C3 C4 1.403(5)
C3 C8 1.414(5)
C4 C5 1.394(5)
C4 C9 1.521(5)
C5 C6 1.375(6)
C6 C7 1.373(6)
C6 C10 1.512(5)
C7 C8 1.394(5)
C8 C11 1.510(5)
C12 C17 1.392(5)
C12 C13 1.410(5)
C13 C14 1.389(5)
C13 C18 1.513(5)
C14 C15 1.385(5)
C15 C16 1.385(5)
C15 C19 1.506(5)
C16 C17 1.392(5)
C17 C20 1.515(5)
C21 C22 1.392(5)
C21 C26 1.414(5)
C22 C23 1.391(5)
C22 C27 1.515(5)
C23 C24 1.376(5)
C24 C25 1.383(5)
C24 C28 1.512(5)
C25 C26 1.396(5)
C26 C29 1.515(5)
C30 C31 1.409(5)
C30 C35 1.413(5)
C31 C32 1.391(5)
C31 C36 1.504(5)
C32 C33 1.373(5)
C33 C34 1.378(5)
C33 C37 1.513(5)
C34 C35 1.391(5)
C35 C38 1.519(5)
